data_4025771
loop_
_publ_author_name
'Guoyong Song'
'Dan Chen'
'Cheng-Ling Pan'
'Robert H. Crabtree'
'Xingwei Li'

_publ_section_title
;
 Rh-Catalyzed Oxidative Coupling between Primary and Secondary Benzamides
 and Alkynes: Synthesis of Polycyclic Amides
;
_journal_name_full 'Journal of Organic Chemistry'
_journal_page_first 7487
_journal_page_last 7490
_journal_paper_doi 10.1021/jo101596d
_journal_volume 75
_journal_year 2010
_chemical_formula_moiety 'C24 H21 N O'
_chemical_formula_sum 'C24 H21 N O'
_chemical_formula_weight 339.42
_chemical_melting_point ?
_chemical_name_systematic
; 
 ? 
;
_space_group_IT_number 14
_symmetry_cell_setting monoclinic
_symmetry_space_group_name_Hall '-P 2yn'
_symmetry_space_group_name_H-M 'P 1 21/n 1'
_atom_sites_solution_hydrogens geom
_atom_sites_solution_primary direct
_atom_sites_solution_secondary difmap
_audit_creation_method SHELXL-97
_cell_angle_alpha 90.00
_cell_angle_beta 112.466(2)
_cell_angle_gamma 90.00
_cell_formula_units_Z 4
_cell_length_a 10.1836(11)
_cell_length_b 15.7932(17)
_cell_length_c 12.2948(13)
_cell_measurement_temperature 173(2)
_cell_volume 1827.3(3)
_computing_cell_refinement 'Bruker SMART'
_computing_data_collection 'Bruker SMART'
_computing_data_reduction 'Bruker SAINT software (Bruker, 1999)'
_computing_molecular_graphics 'SHELXTL-PLUS (Sheldrick, 1990)'
_computing_publication_material SHELXL-97
_computing_structure_refinement 'SHELXL-97 (Sheldrick, 1997)'
_computing_structure_solution 'SHELXS-97 (Sheldrick, 1990)'
_diffrn_ambient_temperature 173(2)
_diffrn_measured_fraction_theta_full 0.996
_diffrn_measured_fraction_theta_max 0.996
_diffrn_measurement_device_type 'Bruker SMART APEX CCD'
_diffrn_measurement_method '\w scan'
_diffrn_radiation_monochromator graphite
_diffrn_radiation_source 'fine-focus sealed tube'
_diffrn_radiation_type MoK\a
_diffrn_radiation_wavelength 0.71073
_diffrn_reflns_av_R_equivalents 0.0344
_diffrn_reflns_av_sigmaI/netI 0.0454
_diffrn_reflns_limit_h_max 12
_diffrn_reflns_limit_h_min -12
_diffrn_reflns_limit_k_max 19
_diffrn_reflns_limit_k_min -13
_diffrn_reflns_limit_l_max 15
_diffrn_reflns_limit_l_min -14
_diffrn_reflns_number 9893
_diffrn_reflns_theta_full 26.09
_diffrn_reflns_theta_max 26.09
_diffrn_reflns_theta_min 2.21
_diffrn_standards_decay_% none
_diffrn_standards_interval_count none
_diffrn_standards_interval_time none
_diffrn_standards_number none
_exptl_absorpt_coefficient_mu 0.075
_exptl_absorpt_correction_T_max 0.9852
_exptl_absorpt_correction_T_min 0.9707
_exptl_absorpt_correction_type empirical
_exptl_absorpt_process_details SADABS
_exptl_crystal_colour colourless
_exptl_crystal_density_diffrn 1.234
_exptl_crystal_density_meas ?
_exptl_crystal_density_method 'not measured'
_exptl_crystal_description square
_exptl_crystal_F_000 720
_exptl_crystal_size_max 0.40
_exptl_crystal_size_mid 0.30
_exptl_crystal_size_min 0.20
_refine_diff_density_max 0.541
_refine_diff_density_min -0.234
_refine_diff_density_rms 0.047
_refine_ls_extinction_method none
_refine_ls_goodness_of_fit_ref 1.052
_refine_ls_hydrogen_treatment mixed
_refine_ls_matrix_type full
_refine_ls_number_parameters 235
_refine_ls_number_reflns 3603
_refine_ls_number_restraints 0
_refine_ls_restrained_S_all 1.052
_refine_ls_R_factor_all 0.0852
_refine_ls_R_factor_gt 0.0651
_refine_ls_shift/su_max 0.000
_refine_ls_shift/su_mean 0.000
_refine_ls_structure_factor_coef Fsqd
_refine_ls_weighting_details 'calc w=1/[\s^2^(Fo^2^)+(0.0850P)^2^+1.1063P] where P=(Fo^2^+2Fc^2^)/3'
_refine_ls_weighting_scheme calc
_refine_ls_wR_factor_gt 0.1823
_refine_ls_wR_factor_ref 0.1956
_reflns_number_gt 2632
_reflns_number_total 3603
_reflns_threshold_expression >2sigma(I)
_cod_data_source_file jo101596d_si_003.cif
_cod_data_source_block m
_cod_depositor_comments
;
The following automatic conversions were performed:

'_chemical_melting_point' value 'not measured' was changed to '?' -
the value is undefined or not given.

Automatic conversion script
Id: cif_fix_values 1569 2011-02-09 13:29:24Z adriana 

The following automatic conversions were performed:

'_symmetry_cell_setting' value 'Monoclinic' changed to 'monoclinic'
according to the built-in table from CIF Core dictionary named
'cif_core.dic' version 2.4.1 from 2010-06-29.

Automatic conversion script
Id: cif_fix_values 1646 2011-03-28 12:23:43Z adriana 

The following automatic conversions were performed:

'_exptl_crystal_density_meas' value 'none' was changed to '?' - the
value is perceived as not measured.

Automatic conversion script
Id: cif_fix_values 3008 2015-01-20 13:52:24Z robertas 
;
_cod_database_code 4025771

loop_
_symmetry_equiv_pos_as_xyz
'x, y, z'
'-x+1/2, y+1/2, -z+1/2'
'-x, -y, -z'
'x-1/2, -y-1/2, z-1/2'

loop_
_atom_site_label
_atom_site_type_symbol
_atom_site_fract_x
_atom_site_fract_y
_atom_site_fract_z
_atom_site_U_iso_or_equiv
_atom_site_adp_type
_atom_site_occupancy
_atom_site_symmetry_multiplicity
_atom_site_calc_flag
_atom_site_refinement_flags
_atom_site_disorder_assembly
_atom_site_disorder_group
O1 O 0.1707(2) 0.19518(12) 0.28581(16) 0.0597(6) Uani 1 1 d . . .
N1 N 0.2163(2) 0.11930(12) 0.45289(16) 0.0358(5) Uani 1 1 d . . .
C1 C 0.1948(3) 0.12624(16) 0.3351(2) 0.0414(6) Uani 1 1 d . . .
C2 C 0.2029(3) 0.04719(16) 0.2764(2) 0.0389(6) Uani 1 1 d . . .
C3 C 0.2343(2) -0.02974(15) 0.3383(2) 0.0349(5) Uani 1 1 d . . .
C4 C 0.2533(2) -0.03094(14) 0.4605(2) 0.0348(5) Uani 1 1 d . . .
C5 C 0.2441(2) 0.04191(14) 0.51388(19) 0.0323(5) Uani 1 1 d . . .
C6 C 0.2041(3) 0.19535(14) 0.5127(2) 0.0372(5) Uani 1 1 d . . .
C7 C 0.0718(3) 0.22213(19) 0.5010(3) 0.0544(7) Uani 1 1 d . . .
H7A H -0.0105 0.1931 0.4501 0.065 Uiso 1 1 calc R . .
C8 C 0.0593(4) 0.2918(2) 0.5639(3) 0.0719(10) Uani 1 1 d . . .
H8A H -0.0322 0.3101 0.5576 0.086 Uiso 1 1 calc R . .
C9 C 0.1765(4) 0.3347(2) 0.6351(3) 0.0693(9) Uani 1 1 d . . .
H9A H 0.1667 0.3824 0.6785 0.083 Uiso 1 1 calc R . .
C10 C 0.3086(4) 0.30896(18) 0.6439(3) 0.0591(8) Uani 1 1 d . . .
H10A H 0.3905 0.3398 0.6916 0.071 Uiso 1 1 calc R . .
C11 C 0.3231(3) 0.23798(16) 0.5832(2) 0.0450(6) Uani 1 1 d . . .
H11A H 0.4147 0.2191 0.5905 0.054 Uiso 1 1 calc R . .
C12 C 0.2629(2) 0.04694(14) 0.6398(2) 0.0346(5) Uani 1 1 d . . .
C13 C 0.1455(3) 0.04668(16) 0.6718(2) 0.0422(6) Uani 1 1 d . . .
H13A H 0.0526 0.0404 0.6132 0.051 Uiso 1 1 calc R . .
C14 C 0.1642(3) 0.05565(18) 0.7891(2) 0.0474(6) Uani 1 1 d . . .
H14A H 0.0841 0.0566 0.8107 0.057 Uiso 1 1 calc R . .
C15 C 0.2983(3) 0.06313(19) 0.8734(2) 0.0554(7) Uani 1 1 d . . .
H15A H 0.3111 0.0697 0.9537 0.067 Uiso 1 1 calc R . .
C16 C 0.4144(3) 0.06110(19) 0.8425(2) 0.0524(7) Uani 1 1 d . . .
H16A H 0.5074 0.0655 0.9014 0.063 Uiso 1 1 calc R . .
C17 C 0.3959(3) 0.05269(16) 0.7256(2) 0.0438(6) Uani 1 1 d . . .
H17A H 0.4766 0.0509 0.7048 0.053 Uiso 1 1 calc R . .
C18 C 0.2443(3) -0.10280(17) 0.2763(2) 0.0426(6) Uani 1 1 d . . .
H18A H 0.2676 -0.1555 0.3165 0.051 Uiso 1 1 calc R . .
C19 C 0.2210(3) -0.09929(19) 0.1593(2) 0.0498(7) Uani 1 1 d . . .
H19A H 0.2295 -0.1493 0.1195 0.060 Uiso 1 1 calc R . .
C20 C 0.1851(3) -0.0238(2) 0.0983(2) 0.0545(7) Uani 1 1 d . . .
H20A H 0.1657 -0.0223 0.0164 0.065 Uiso 1 1 calc R . .
C21 C 0.1774(3) 0.04912(18) 0.1566(2) 0.0503(7) Uani 1 1 d . . .
H21A H 0.1545 0.1012 0.1149 0.060 Uiso 1 1 calc R . .
C22 C 0.2797(3) -0.11440(16) 0.5263(2) 0.0442(6) Uani 1 1 d . . .
H22A H 0.2472 -0.1094 0.5924 0.053 Uiso 1 1 calc R . .
H22B H 0.2219 -0.1589 0.4726 0.053 Uiso 1 1 calc R . .
C23 C 0.4328(3) -0.14154(19) 0.5742(3) 0.0573(7) Uani 1 1 d . . .
H23A H 0.4882 -0.1042 0.6405 0.069 Uiso 1 1 calc R . .
H23B H 0.4717 -0.1357 0.5121 0.069 Uiso 1 1 calc R . .
C24 C 0.4483(4) -0.2344(2) 0.6172(4) 0.0838(11) Uani 1 1 d . . .
H24A H 0.5490 -0.2503 0.6490 0.126 Uiso 1 1 calc R . .
H24B H 0.3958 -0.2717 0.5511 0.126 Uiso 1 1 calc R . .
H24C H 0.4100 -0.2402 0.6788 0.126 Uiso 1 1 calc R . .

loop_
_atom_site_aniso_label
_atom_site_aniso_U_11
_atom_site_aniso_U_22
_atom_site_aniso_U_33
_atom_site_aniso_U_23
_atom_site_aniso_U_13
_atom_site_aniso_U_12
O1 0.0982(16) 0.0403(11) 0.0411(10) 0.0090(8) 0.0273(10) 0.0029(10)
N1 0.0471(11) 0.0293(10) 0.0312(10) 0.0009(8) 0.0154(8) 0.0010(8)
C1 0.0533(15) 0.0371(13) 0.0341(12) 0.0029(10) 0.0170(11) -0.0008(11)
C2 0.0435(13) 0.0414(14) 0.0330(12) -0.0043(10) 0.0160(10) -0.0076(10)
C3 0.0320(11) 0.0372(13) 0.0366(12) -0.0060(10) 0.0144(9) -0.0058(9)
C4 0.0362(12) 0.0326(12) 0.0348(12) -0.0020(10) 0.0126(10) -0.0021(9)
C5 0.0340(11) 0.0316(12) 0.0301(11) 0.0019(9) 0.0108(9) -0.0002(9)
C6 0.0505(14) 0.0295(12) 0.0329(12) 0.0045(9) 0.0174(10) 0.0040(10)
C7 0.0533(16) 0.0507(16) 0.0583(17) 0.0013(13) 0.0204(13) 0.0090(13)
C8 0.080(2) 0.061(2) 0.078(2) 0.0015(18) 0.0344(19) 0.0313(18)
C9 0.113(3) 0.0401(16) 0.0588(19) -0.0047(14) 0.0375(19) 0.0148(18)
C10 0.088(2) 0.0410(15) 0.0458(16) -0.0055(12) 0.0224(15) -0.0119(15)
C11 0.0569(15) 0.0390(14) 0.0392(13) -0.0002(11) 0.0186(12) -0.0037(12)
C12 0.0441(13) 0.0286(11) 0.0316(12) 0.0007(9) 0.0151(10) -0.0010(9)
C13 0.0372(13) 0.0499(15) 0.0390(13) 0.0015(11) 0.0139(10) -0.0053(11)
C14 0.0508(15) 0.0572(16) 0.0406(14) -0.0035(12) 0.0247(12) -0.0082(12)
C15 0.0669(19) 0.0639(19) 0.0392(14) -0.0036(13) 0.0245(14) -0.0134(14)
C16 0.0511(16) 0.0618(18) 0.0381(14) 0.0006(13) 0.0101(12) -0.0093(13)
C17 0.0447(14) 0.0455(14) 0.0415(14) 0.0003(11) 0.0167(11) -0.0030(11)
C18 0.0434(13) 0.0412(14) 0.0456(14) -0.0119(11) 0.0198(11) -0.0111(11)
C19 0.0550(16) 0.0530(16) 0.0487(15) -0.0202(13) 0.0280(13) -0.0191(13)
C20 0.0671(18) 0.0665(19) 0.0362(14) -0.0148(13) 0.0267(13) -0.0218(15)
C21 0.0645(17) 0.0522(16) 0.0360(13) -0.0013(12) 0.0213(12) -0.0109(13)
C22 0.0567(15) 0.0356(13) 0.0423(14) -0.0015(11) 0.0209(12) 0.0005(11)
C23 0.0598(17) 0.0528(17) 0.0653(18) 0.0107(14) 0.0309(15) 0.0168(14)
C24 0.096(3) 0.065(2) 0.093(3) 0.0163(19) 0.039(2) 0.041(2)

loop_
_atom_type_symbol
_atom_type_description
_atom_type_scat_dispersion_real
_atom_type_scat_dispersion_imag
_atom_type_scat_source
C C 0.0033 0.0016 'International Tables Vol C Tables 4.2.6.8 and 6.1.1.4'
H H 0.0000 0.0000 'International Tables Vol C Tables 4.2.6.8 and 6.1.1.4'
N N 0.0061 0.0033 'International Tables Vol C Tables 4.2.6.8 and 6.1.1.4'
O O 0.0106 0.0060 'International Tables Vol C Tables 4.2.6.8 and 6.1.1.4'

loop_
_geom_angle_atom_site_label_1
_geom_angle_atom_site_label_2
_geom_angle_atom_site_label_3
_geom_angle
_geom_angle_site_symmetry_1
_geom_angle_site_symmetry_3
_geom_angle_publ_flag
C1 N1 C5 123.15(19) . . ?
C1 N1 C6 117.31(18) . . ?
C5 N1 C6 119.50(18) . . ?
O1 C1 N1 120.7(2) . . ?
O1 C1 C2 123.6(2) . . ?
N1 C1 C2 115.7(2) . . ?
C21 C2 C3 120.2(2) . . ?
C21 C2 C1 118.7(2) . . ?
C3 C2 C1 121.1(2) . . ?
C2 C3 C18 117.7(2) . . ?
C2 C3 C4 119.3(2) . . ?
C18 C3 C4 123.0(2) . . ?
C5 C4 C3 119.4(2) . . ?
C5 C4 C22 120.9(2) . . ?
C3 C4 C22 119.6(2) . . ?
C4 C5 N1 121.4(2) . . ?
C4 C5 C12 123.2(2) . . ?
N1 C5 C12 115.40(19) . . ?
C7 C6 C11 120.9(2) . . ?
C7 C6 N1 118.7(2) . . ?
C11 C6 N1 120.4(2) . . ?
C6 C7 C8 119.1(3) . . ?
C6 C7 H7A 120.4 . . ?
C8 C7 H7A 120.4 . . ?
C9 C8 C7 120.8(3) . . ?
C9 C8 H8A 119.6 . . ?
C7 C8 H8A 119.6 . . ?
C8 C9 C10 119.7(3) . . ?
C8 C9 H9A 120.1 . . ?
C10 C9 H9A 120.1 . . ?
C9 C10 C11 120.1(3) . . ?
C9 C10 H10A 120.0 . . ?
C11 C10 H10A 120.0 . . ?
C6 C11 C10 119.3(3) . . ?
C6 C11 H11A 120.4 . . ?
C10 C11 H11A 120.4 . . ?
C17 C12 C13 119.1(2) . . ?
C17 C12 C5 120.2(2) . . ?
C13 C12 C5 120.6(2) . . ?
C14 C13 C12 120.0(2) . . ?
C14 C13 H13A 120.0 . . ?
C12 C13 H13A 120.0 . . ?
C15 C14 C13 119.9(2) . . ?
C15 C14 H14A 120.1 . . ?
C13 C14 H14A 120.1 . . ?
C14 C15 C16 120.2(2) . . ?
C14 C15 H15A 119.9 . . ?
C16 C15 H15A 119.9 . . ?
C15 C16 C17 120.0(2) . . ?
C15 C16 H16A 120.0 . . ?
C17 C16 H16A 120.0 . . ?
C12 C17 C16 120.7(2) . . ?
C12 C17 H17A 119.6 . . ?
C16 C17 H17A 119.6 . . ?
C19 C18 C3 121.1(3) . . ?
C19 C18 H18A 119.4 . . ?
C3 C18 H18A 119.4 . . ?
C18 C19 C20 120.6(2) . . ?
C18 C19 H19A 119.7 . . ?
C20 C19 H19A 119.7 . . ?
C21 C20 C19 119.8(2) . . ?
C21 C20 H20A 120.1 . . ?
C19 C20 H20A 120.1 . . ?
C20 C21 C2 120.5(3) . . ?
C20 C21 H21A 119.8 . . ?
C2 C21 H21A 119.8 . . ?
C23 C22 C4 113.7(2) . . ?
C23 C22 H22A 108.8 . . ?
C4 C22 H22A 108.8 . . ?
C23 C22 H22B 108.8 . . ?
C4 C22 H22B 108.8 . . ?
H22A C22 H22B 107.7 . . ?
C22 C23 C24 111.1(3) . . ?
C22 C23 H23A 109.4 . . ?
C24 C23 H23A 109.4 . . ?
C22 C23 H23B 109.4 . . ?
C24 C23 H23B 109.4 . . ?
H23A C23 H23B 108.0 . . ?
C23 C24 H24A 109.5 . . ?
C23 C24 H24B 109.5 . . ?
H24A C24 H24B 109.5 . . ?
C23 C24 H24C 109.5 . . ?
H24A C24 H24C 109.5 . . ?
H24B C24 H24C 109.5 . . ?

loop_
_geom_bond_atom_site_label_1
_geom_bond_atom_site_label_2
_geom_bond_distance
_geom_bond_site_symmetry_2
_geom_bond_publ_flag
O1 C1 1.224(3) . ?
N1 C1 1.383(3) . ?
N1 C5 1.405(3) . ?
N1 C6 1.438(3) . ?
C1 C2 1.460(3) . ?
C2 C21 1.395(3) . ?
C2 C3 1.404(3) . ?
C3 C18 1.407(3) . ?
C3 C4 1.439(3) . ?
C4 C5 1.346(3) . ?
C4 C22 1.516(3) . ?
C5 C12 1.488(3) . ?
C6 C7 1.366(4) . ?
C6 C11 1.368(4) . ?
C7 C8 1.379(4) . ?
C7 H7A 0.9500 . ?
C8 C9 1.360(5) . ?
C8 H8A 0.9500 . ?
C9 C10 1.371(5) . ?
C9 H9A 0.9500 . ?
C10 C11 1.385(4) . ?
C10 H10A 0.9500 . ?
C11 H11A 0.9500 . ?
C12 C17 1.365(3) . ?
C12 C13 1.394(3) . ?
C13 C14 1.388(3) . ?
C13 H13A 0.9500 . ?
C14 C15 1.368(4) . ?
C14 H14A 0.9500 . ?
C15 C16 1.374(4) . ?
C15 H15A 0.9500 . ?
C16 C17 1.382(4) . ?
C16 H16A 0.9500 . ?
C17 H17A 0.9500 . ?
C18 C19 1.368(4) . ?
C18 H18A 0.9500 . ?
C19 C20 1.381(4) . ?
C19 H19A 0.9500 . ?
C20 C21 1.374(4) . ?
C20 H20A 0.9500 . ?
C21 H21A 0.9500 . ?
C22 C23 1.503(4) . ?
C22 H22A 0.9900 . ?
C22 H22B 0.9900 . ?
C23 C24 1.547(4) . ?
C23 H23A 0.9900 . ?
C23 H23B 0.9900 . ?
C24 H24A 0.9800 . ?
C24 H24B 0.9800 . ?
C24 H24C 0.9800 . ?

loop_
_cod_related_entry_id
_cod_related_entry_database
_cod_related_entry_code
1 ChemSpider 30659296
